data_4316418
loop_
_publ_author_name
'Padmini Ramaswamy'
'Ramanath Prabhu'
'Srinivasan Natarajan'

_publ_section_title
;
 Synthesis, Structure, and Solid-State Transformation Studies of
 Phosphonoacetate Based Hybrid Compounds of Uranium and Thorium
;
_journal_name_full 'Inorganic Chemistry'
_journal_page_first 7927
_journal_page_last 7934
_journal_paper_doi 10.1021/ic101043z
_journal_volume 49
_journal_year 2010
_chemical_formula_sum 'C3 H6 N0 O10 P Th'
_chemical_formula_weight 465.09
_chemical_name_common Thoriumoxalatephosphonoacetate
_chemical_name_systematic
;
 ?
;
_space_group_IT_number 2
_symmetry_cell_setting triclinic
_symmetry_space_group_name_Hall '-P 1'
_symmetry_space_group_name_H-M 'P -1'
_atom_sites_solution_hydrogens geom
_atom_sites_solution_primary direct
_atom_sites_solution_secondary difmap
_audit_creation_method SHELXL-97
_cell_angle_alpha 101.263(3)
_cell_angle_beta 90.434(4)
_cell_angle_gamma 111.414(4)
_cell_formula_units_Z 2
_cell_length_a 6.9273(4)
_cell_length_b 8.3531(3)
_cell_length_c 8.9612(3)
_cell_measurement_reflns_used 1618
_cell_measurement_temperature 293(2)
_cell_measurement_theta_max 25.49
_cell_measurement_theta_min 2.68
_cell_volume 471.67(4)
_computing_cell_refinement SMART
_computing_data_collection 'SMART (Bruker, 2000)'
_computing_data_reduction 'SAINT (Bruker, 2000)'
_computing_molecular_graphics 'Ortep3 for Windows (Farrugia, 1997) and CAMERON'
_computing_publication_material 'PLATON (Spek, 1990)'
_computing_structure_refinement 'SHELXL-97 (Sheldrick, 1997)'
_computing_structure_solution 'SIR92 (Altomare et al., 1993)'
_diffrn_ambient_temperature 293(2)
_diffrn_measured_fraction_theta_full 0.915
_diffrn_measured_fraction_theta_max 0.915
_diffrn_measurement_device_type 'Bruker SMART CCD area detector'
_diffrn_measurement_method '\f and \w scans'
_diffrn_radiation_monochromator graphite
_diffrn_radiation_source 'fine-focus sealed tube'
_diffrn_radiation_type MoK\a
_diffrn_radiation_wavelength 0.71073
_diffrn_reflns_av_R_equivalents 0.0617
_diffrn_reflns_av_sigmaI/netI 0.0363
_diffrn_reflns_limit_h_max 8
_diffrn_reflns_limit_h_min -8
_diffrn_reflns_limit_k_max 10
_diffrn_reflns_limit_k_min -10
_diffrn_reflns_limit_l_max 10
_diffrn_reflns_limit_l_min -10
_diffrn_reflns_number 8286
_diffrn_reflns_theta_full 25.49
_diffrn_reflns_theta_max 25.49
_diffrn_reflns_theta_min 2.68
_exptl_absorpt_coefficient_mu 16.017
_exptl_absorpt_correction_T_max 0.2973
_exptl_absorpt_correction_T_min 0.1837
_exptl_absorpt_correction_type multi-scan
_exptl_absorpt_process_details '(SADABS; Sheldrick, 1996)'
_exptl_crystal_colour colorless
_exptl_crystal_density_diffrn 3.275
_exptl_crystal_density_method 'not measured'
_exptl_crystal_description plate-like
_exptl_crystal_F_000 418
_exptl_crystal_size_max 0.16
_exptl_crystal_size_mid 0.12
_exptl_crystal_size_min 0.10
_refine_diff_density_max 4.685
_refine_diff_density_min -2.036
_refine_diff_density_rms 0.365
_refine_ls_extinction_method none
_refine_ls_goodness_of_fit_ref 1.061
_refine_ls_hydrogen_treatment mixed
_refine_ls_matrix_type full
_refine_ls_number_parameters 152
_refine_ls_number_reflns 1618
_refine_ls_number_restraints 22
_refine_ls_restrained_S_all 1.059
_refine_ls_R_factor_all 0.0409
_refine_ls_R_factor_gt 0.0382
_refine_ls_shift/su_max 0.001
_refine_ls_shift/su_mean 0.000
_refine_ls_structure_factor_coef Fsqd
_refine_ls_weighting_details 'calc w=1/[\s^2^(Fo^2^)+(0.0799P)^2^+0.0000P] where P=(Fo^2^+2Fc^2^)/3'
_refine_ls_weighting_scheme calc
_refine_ls_wR_factor_gt 0.1008
_refine_ls_wR_factor_ref 0.1016
_reflns_number_gt 1496
_reflns_number_total 1618
_reflns_threshold_expression >2sigma(I)
_cod_data_source_file ic101043z_si_001_3.cif
_cod_data_source_block compoundIII
_cod_depositor_comments
;
The following automatic conversions were performed:

'_symmetry_cell_setting' value 'Triclinic' changed to 'triclinic'
according to the built-in table from CIF Core dictionary named
'cif_core.dic' version 2.4.1 from
2010-06-29.

'_exptl_absorpt_correction_type' value 'Multi-scan'
changed to 'multi-scan' according to the built-in table from CIF Core
dictionary named 'cif_core.dic' version 2.4.1 from 2010-06-29.

Automatic conversion script
Id: cif_fix_values 1646 2011-03-28 12:23:43Z adriana 
;
_cod_database_code 4316418

loop_
_symmetry_equiv_pos_as_xyz
'x, y, z'
'-x, -y, -z'

loop_
_atom_site_label
_atom_site_type_symbol
_atom_site_fract_x
_atom_site_fract_y
_atom_site_fract_z
_atom_site_U_iso_or_equiv
_atom_site_adp_type
_atom_site_occupancy
_atom_site_symmetry_multiplicity
_atom_site_calc_flag
_atom_site_refinement_flags
_atom_site_disorder_assembly
_atom_site_disorder_group
H4A H 0.438(11) 1.17(2) 0.488(19) 0.08(6) Uiso 1 1 d D . .
H4B H 0.22(3) 1.18(3) 0.51(2) 0.11(8) Uiso 1 1 d D . .
H6A H 0.32(3) 1.12(2) 0.204(17) 0.08(6) Uiso 1 1 d D . .
H6B H 0.431(19) 1.304(11) 0.14(2) 0.07(6) Uiso 1 1 d D . .
Th1 Th 0.19636(5) 0.89474(4) 0.20683(3) 0.01177(18) Uani 1 1 d . . .
P1 P 0.2194(4) 0.9137(3) -0.2073(3) 0.0123(5) Uani 1 1 d . . .
O1 O 0.1912(13) 0.8558(10) -0.0542(9) 0.0243(17) Uani 1 1 d U . .
O2 O -0.0860(12) 0.9808(10) 0.2281(9) 0.0258(18) Uani 1 1 d U . .
O3 O 0.5556(11) 0.9884(10) 0.2272(8) 0.0185(15) Uani 1 1 d . . .
O4 O 0.3016(12) 1.1310(10) 0.4385(9) 0.0208(17) Uani 1 1 d DU . .
O5 O 0.2394(12) 0.6076(10) 0.1077(9) 0.0259(18) Uani 1 1 d . . .
O6 O 0.3199(14) 1.1933(11) 0.1308(10) 0.0302(19) Uani 1 1 d D . .
O7 O -0.0104(11) 0.7620(10) 0.4182(8) 0.0237(17) Uani 1 1 d . . .
O8 O -0.1323(12) 0.6312(10) 0.0798(10) 0.0263(18) Uani 1 1 d . . .
O9 O 0.3087(11) 0.7730(10) 0.4243(9) 0.0220(16) Uani 1 1 d . . .
C3 C 0.1396(16) 0.7488(13) 0.4883(12) 0.016(2) Uani 1 1 d . . .
O100 O 0.5362(17) 1.5245(14) 0.2836(12) 0.049(3) Uani 1 1 d . . .
C1 C 0.1255(17) 0.7115(14) 0.6449(11) 0.019(2) Uani 1 1 d . . .
H1A H 0.2073 0.6412 0.6564 0.023 Uiso 1 1 calc R . .
H1B H -0.0181 0.6435 0.6579 0.023 Uiso 1 1 calc R . .
C2 C 0.1042(18) 0.4935(14) 0.0085(13) 0.023(2) Uani 1 1 d . . .

loop_
_atom_site_aniso_label
_atom_site_aniso_U_11
_atom_site_aniso_U_22
_atom_site_aniso_U_33
_atom_site_aniso_U_23
_atom_site_aniso_U_13
_atom_site_aniso_U_12
Th1 0.0118(2) 0.0163(3) 0.0079(3) 0.00193(15) 0.00109(15) 0.00647(16)
P1 0.0115(12) 0.0178(13) 0.0077(13) 0.0023(9) 0.0016(9) 0.0059(10)
O1 0.032(3) 0.027(3) 0.012(3) 0.005(3) 0.002(3) 0.009(3)
O2 0.025(3) 0.029(3) 0.026(4) 0.008(3) 0.004(3) 0.012(3)
O3 0.015(4) 0.035(4) 0.006(4) 0.005(3) 0.002(3) 0.011(3)
O4 0.023(3) 0.025(3) 0.011(3) -0.004(3) -0.001(3) 0.009(3)
O5 0.030(4) 0.023(4) 0.022(4) -0.005(3) -0.012(3) 0.011(3)
O6 0.041(5) 0.023(5) 0.026(5) 0.009(3) 0.000(4) 0.010(4)
O7 0.023(4) 0.034(5) 0.014(4) 0.007(3) -0.003(3) 0.009(3)
O8 0.021(4) 0.023(4) 0.029(5) -0.003(3) 0.002(3) 0.005(3)
O9 0.019(4) 0.032(4) 0.016(4) 0.003(3) 0.002(3) 0.012(3)
C3 0.019(5) 0.017(5) 0.013(5) 0.004(4) -0.001(4) 0.007(4)
O100 0.052(6) 0.050(7) 0.039(6) -0.002(5) -0.009(5) 0.019(5)
C1 0.027(6) 0.019(5) 0.011(5) 0.002(4) 0.003(4) 0.008(4)
C2 0.031(6) 0.014(5) 0.022(6) 0.009(4) -0.001(5) 0.005(5)

loop_
_atom_type_symbol
_atom_type_description
_atom_type_scat_dispersion_real
_atom_type_scat_dispersion_imag
_atom_type_scat_source
C C 0.0033 0.0016 'International Tables Vol C Tables 4.2.6.8 and 6.1.1.4'
H H 0.0000 0.0000 'International Tables Vol C Tables 4.2.6.8 and 6.1.1.4'
N N 0.0061 0.0033 'International Tables Vol C Tables 4.2.6.8 and 6.1.1.4'
O O 0.0106 0.0060 'International Tables Vol C Tables 4.2.6.8 and 6.1.1.4'
P P 0.1023 0.0942 'International Tables Vol C Tables 4.2.6.8 and 6.1.1.4'
Th Th -7.2400 8.8979 'International Tables Vol C Tables 4.2.6.8 and 6.1.1.4'

loop_
_geom_angle_atom_site_label_1
_geom_angle_atom_site_label_2
_geom_angle_atom_site_label_3
_geom_angle
_geom_angle_site_symmetry_1
_geom_angle_site_symmetry_3
_geom_angle_publ_flag
O1 Th1 O3 90.6(3) . . ?
O1 Th1 O2 95.7(3) . . ?
O3 Th1 O2 145.6(3) . . ?
O1 Th1 O4 140.6(3) . . ?
O3 Th1 O4 76.7(2) . . ?
O2 Th1 O4 77.1(3) . . ?
O1 Th1 O5 72.8(3) . . ?
O3 Th1 O5 79.8(3) . . ?
O2 Th1 O5 134.3(3) . . ?
O4 Th1 O5 138.3(3) . . ?
O1 Th1 O6 70.1(3) . . ?
O3 Th1 O6 75.6(3) . . ?
O2 Th1 O6 75.0(3) . . ?
O4 Th1 O6 70.6(3) . . ?
O5 Th1 O6 134.7(3) . . ?
O1 Th1 O7 141.6(3) . . ?
O3 Th1 O7 119.9(2) . . ?
O2 Th1 O7 72.8(3) . . ?
O4 Th1 O7 73.8(3) . . ?
O5 Th1 O7 89.1(3) . . ?
O6 Th1 O7 136.1(3) . . ?
O1 Th1 O8 69.8(3) . . ?
O3 Th1 O8 141.5(3) . . ?
O2 Th1 O8 71.4(3) . . ?
O4 Th1 O8 138.7(3) . . ?
O5 Th1 O8 63.1(3) . . ?
O6 Th1 O8 123.6(3) . . ?
O7 Th1 O8 71.8(3) . . ?
O1 Th1 O9 138.9(3) . . ?
O3 Th1 O9 71.6(2) . . ?
O2 Th1 O9 120.1(2) . . ?
O4 Th1 O9 72.2(3) . . ?
O5 Th1 O9 67.8(3) . . ?
O6 Th1 O9 134.8(3) . . ?
O7 Th1 O9 49.9(2) . . ?
O8 Th1 O9 101.3(3) . . ?
O1 Th1 C3 150.6(3) . . ?
O3 Th1 C3 95.3(3) . . ?
O2 Th1 C3 95.5(3) . . ?
O4 Th1 C3 68.7(3) . . ?
O5 Th1 C3 79.9(3) . . ?
O6 Th1 C3 139.3(3) . . ?
O7 Th1 C3 24.9(3) . . ?
O8 Th1 C3 88.3(3) . . ?
O9 Th1 C3 25.3(2) . . ?
O3 P1 O2 111.8(4) 2_675 2_575 ?
O3 P1 O1 112.0(4) 2_675 . ?
O2 P1 O1 111.3(4) 2_575 . ?
O3 P1 C1 107.7(5) 2_675 1_554 ?
O2 P1 C1 107.7(5) 2_575 1_554 ?
O1 P1 C1 106.1(5) . 1_554 ?
P1 O1 Th1 155.9(5) . . ?
P1 O2 Th1 157.9(5) 2_575 . ?
P1 O3 Th1 161.4(5) 2_675 . ?
C2 O5 Th1 118.2(7) . . ?
C3 O7 Th1 96.3(6) . . ?
C2 O8 Th1 116.8(7) 2_565 . ?
C3 O9 Th1 94.1(6) . . ?
O7 C3 O9 118.5(10) . . ?
O7 C3 C1 121.7(9) . . ?
O9 C3 C1 119.8(9) . . ?
O7 C3 Th1 58.8(5) . . ?
O9 C3 Th1 60.6(5) . . ?
C1 C3 Th1 169.1(7) . . ?
C3 C1 P1 111.8(7) . 1_556 ?
O8 C2 O5 124.5(11) 2_565 . ?
O8 C2 C2 117.0(12) 2_565 2_565 ?
O5 C2 C2 118.5(12) . 2_565 ?

loop_
_geom_bond_atom_site_label_1
_geom_bond_atom_site_label_2
_geom_bond_distance
_geom_bond_site_symmetry_2
_geom_bond_publ_flag
Th1 O1 2.296(8) . ?
Th1 O3 2.314(7) . ?
Th1 O2 2.315(8) . ?
Th1 O4 2.462(7) . ?
Th1 O5 2.515(7) . ?
Th1 O6 2.555(9) . ?
Th1 O7 2.564(8) . ?
Th1 O8 2.578(7) . ?
Th1 O9 2.602(8) . ?
Th1 C3 2.979(11) . ?
P1 O3 1.504(7) 2_675 ?
P1 O2 1.524(8) 2_575 ?
P1 O1 1.533(8) . ?
P1 C1 1.828(10) 1_554 ?
O2 P1 1.524(8) 2_575 ?
O3 P1 1.504(7) 2_675 ?
O5 C2 1.257(13) . ?
O7 C3 1.260(12) . ?
O8 C2 1.256(14) 2_565 ?
O9 C3 1.275(12) . ?
C3 C1 1.492(13) . ?
C1 P1 1.828(10) 1_556 ?
C2 O8 1.256(14) 2_565 ?
C2 C2 1.50(2) 2_565 ?
